data_1556154
loop_
_publ_author_name
'Yang, Yuzhu'
'Yao, Jinzhong'
'Zhang, Yuhong'

_publ_section_title
;
 Synthesis of polysubstituted furans via copper-mediated annulation of
 alkyl ketones with \a,\b-unsaturated carboxylic acids.
;
_journal_issue 13
_journal_name_full 'Organic letters'
_journal_page_first 3206
_journal_page_last 3209
_journal_paper_doi 10.1021/ol400912v
_journal_volume 15
_journal_year 2013
_chemical_formula_moiety 'C18 H14 O3'
_chemical_formula_sum 'C18 H14 O3'
_chemical_formula_weight 278.29
_space_group_IT_number 14
_space_group_name_Hall '-P 2yn'
_space_group_name_H-M_alt 'P 1 21/n 1'
_symmetry_cell_setting monoclinic
_symmetry_space_group_name_Hall '-P 2yn'
_symmetry_space_group_name_H-M 'P 1 21/n 1'
_atom_sites_solution_hydrogens geom
_atom_sites_solution_primary direct
_atom_sites_solution_secondary difmap
_audit_creation_method SHELXL-97
_cell_angle_alpha 90.00
_cell_angle_beta 96.804(9)
_cell_angle_gamma 90.00
_cell_formula_units_Z 4
_cell_length_a 5.5563(5)
_cell_length_b 23.1971(19)
_cell_length_c 10.5069(8)
_cell_measurement_reflns_used 1349
_cell_measurement_temperature 170(2)
_cell_measurement_theta_max 29.5130
_cell_measurement_theta_min 3.2728
_cell_volume 1344.70(19)
_computing_cell_refinement 'CrysAlis PRO (Agilent Technologies, 2011)'
_computing_data_collection 'CrysAlis PRO'
_computing_data_reduction 'CrysAlis PRO'
_computing_molecular_graphics 'OLEX2 (Dolomanov et al., 2009)'
_computing_publication_material OLEX2
_computing_structure_refinement 'SHELXL-97 (Sheldrick, 2008)'
_computing_structure_solution 'SHELXS-97 (Sheldrick, 2008)'
_diffrn_ambient_temperature 170(2)
_diffrn_detector_area_resol_mean 10.3592
_diffrn_measured_fraction_theta_full 0.998
_diffrn_measured_fraction_theta_max 0.998
_diffrn_measurement_device_type 'Xcalibur, Atlas, Gemini ultra'
_diffrn_measurement_method '\w scans'
_diffrn_radiation_monochromator graphite
_diffrn_radiation_source 'fine-focus sealed tube'
_diffrn_radiation_type MoK\a
_diffrn_radiation_wavelength 0.71073
_diffrn_reflns_av_R_equivalents 0.0331
_diffrn_reflns_av_sigmaI/netI 0.0467
_diffrn_reflns_limit_h_max 6
_diffrn_reflns_limit_h_min -4
_diffrn_reflns_limit_k_max 27
_diffrn_reflns_limit_k_min -26
_diffrn_reflns_limit_l_max 10
_diffrn_reflns_limit_l_min -12
_diffrn_reflns_number 5009
_diffrn_reflns_theta_full 25.34
_diffrn_reflns_theta_max 25.34
_diffrn_reflns_theta_min 3.28
_exptl_absorpt_coefficient_mu 0.093
_exptl_absorpt_correction_T_max 0.9708
_exptl_absorpt_correction_T_min 0.9566
_exptl_absorpt_correction_type multi-scan
_exptl_absorpt_process_details
;
CrysAlis PRO (Agilent Technologies, 2011) 
;
_exptl_crystal_colour colorless
_exptl_crystal_density_diffrn 1.375
_exptl_crystal_density_method 'not measured'
_exptl_crystal_description block
_exptl_crystal_F_000 584
_exptl_crystal_size_max 0.48
_exptl_crystal_size_mid 0.36
_exptl_crystal_size_min 0.32
_refine_diff_density_max 0.194
_refine_diff_density_min -0.170
_refine_diff_density_rms 0.043
_refine_ls_extinction_method none
_refine_ls_goodness_of_fit_ref 1.026
_refine_ls_hydrogen_treatment mixed
_refine_ls_matrix_type full
_refine_ls_number_parameters 191
_refine_ls_number_reflns 2457
_refine_ls_number_restraints 0
_refine_ls_restrained_S_all 1.026
_refine_ls_R_factor_all 0.0632
_refine_ls_R_factor_gt 0.0431
_refine_ls_shift/su_max 0.000
_refine_ls_shift/su_mean 0.000
_refine_ls_structure_factor_coef Fsqd
_refine_ls_weighting_details 'calc w=1/[\s^2^(Fo^2^)+(0.0488P)^2^+0.0849P] where P=(Fo^2^+2Fc^2^)/3'
_refine_ls_weighting_scheme calc
_refine_ls_wR_factor_gt 0.0970
_refine_ls_wR_factor_ref 0.1098
_reflns_number_gt 1827
_reflns_number_total 2457
_reflns_threshold_expression >2sigma(I)
_cod_data_source_file ol400912v_si_002.cif
_cod_data_source_block 130529_yyz130529
_cod_original_cell_volume 1344.7(2)
_cod_original_sg_symbol_H-M 'P 21/n'
_cod_database_code 1556154

loop_
_symmetry_equiv_pos_as_xyz
'x, y, z'
'-x+1/2, y+1/2, -z+1/2'
'-x, -y, -z'
'x-1/2, -y-1/2, z-1/2'

loop_
_atom_site_label
_atom_site_type_symbol
_atom_site_fract_x
_atom_site_fract_y
_atom_site_fract_z
_atom_site_U_iso_or_equiv
_atom_site_adp_type
_atom_site_occupancy
_atom_site_symmetry_multiplicity
_atom_site_calc_flag
_atom_site_refinement_flags
O1 O 0.7809(2) 0.03434(6) -0.15577(11) 0.0461(4) Uani 1 1 d .
O2 O 1.1292(2) 0.08729(6) -0.17454(12) 0.0474(4) Uani 1 1 d .
O3 O 0.7983(2) 0.14414(4) 0.37341(10) 0.0302(3) Uani 1 1 d .
C1 C 0.9650(3) 0.04569(8) -0.23653(17) 0.0385(4) Uani 1 1 d .
H1A H 0.8910 0.0608 -0.3203 0.046 Uiso 1 1 calc R
H1B H 1.0529 0.0097 -0.2517 0.046 Uiso 1 1 calc R
C2 C 1.0488(3) 0.09809(7) -0.05793(16) 0.0333(4) Uani 1 1 d .
C3 C 1.1447(3) 0.13486(8) 0.03637(17) 0.0374(4) Uani 1 1 d .
H3 H 1.2844 0.1574 0.0272 0.045 Uiso 1 1 calc R
C4 C 1.0279(3) 0.13784(7) 0.14677(16) 0.0326(4) Uani 1 1 d .
H4 H 1.0913 0.1627 0.2144 0.039 Uiso 1 1 calc R
C5 C 0.8216(3) 0.10550(7) 0.16107(15) 0.0293(4) Uani 1 1 d .
C6 C 0.7239(3) 0.06888(7) 0.06018(15) 0.0323(4) Uani 1 1 d .
H6 H 0.5819 0.0467 0.0664 0.039 Uiso 1 1 calc R
C7 C 0.8421(3) 0.06669(7) -0.04636(15) 0.0314(4) Uani 1 1 d .
C8 C 0.7081(3) 0.10636(7) 0.27859(15) 0.0289(4) Uani 1 1 d .
C9 C 0.5259(3) 0.07557(7) 0.31992(15) 0.0328(4) Uani 1 1 d .
H9 H 0.4334 0.0466 0.2727 0.039 Uiso 1 1 calc R
C10 C 0.4964(3) 0.09400(7) 0.44640(16) 0.0307(4) Uani 1 1 d .
C11 C 0.6660(3) 0.13623(7) 0.47625(15) 0.0277(4) Uani 1 1 d .
C12 C 0.7388(3) 0.17263(7) 0.58792(15) 0.0288(4) Uani 1 1 d .
C13 C 0.9445(3) 0.20758(7) 0.59267(17) 0.0349(4) Uani 1 1 d .
H13 H 1.0354 0.2086 0.5216 0.042 Uiso 1 1 calc R
C14 C 1.0172(3) 0.24069(7) 0.69957(18) 0.0412(5) Uani 1 1 d .
H14 H 1.1571 0.2643 0.7009 0.049 Uiso 1 1 calc R
C15 C 0.8896(4) 0.23992(7) 0.80421(18) 0.0416(5) Uani 1 1 d .
H15 H 0.9416 0.2625 0.8778 0.050 Uiso 1 1 calc R
C16 C 0.6845(4) 0.20575(8) 0.80055(17) 0.0428(5) Uani 1 1 d .
H16 H 0.5948 0.2051 0.8721 0.051 Uiso 1 1 calc R
C17 C 0.6089(3) 0.17262(7) 0.69383(16) 0.0371(4) Uani 1 1 d .
H17 H 0.4671 0.1496 0.6926 0.045 Uiso 1 1 calc R
C18 C 0.3143(3) 0.06961(8) 0.52635(17) 0.0404(5) Uani 1 1 d .
H18A H 0.3962 0.0584 0.6104 0.061 Uiso 1 1 calc R
H18B H 0.2368 0.0357 0.4834 0.061 Uiso 1 1 calc R
H18C H 0.1909 0.0988 0.5374 0.061 Uiso 1 1 calc R

loop_
_atom_site_aniso_label
_atom_site_aniso_U_11
_atom_site_aniso_U_22
_atom_site_aniso_U_33
_atom_site_aniso_U_23
_atom_site_aniso_U_13
_atom_site_aniso_U_12
O1 0.0551(9) 0.0518(8) 0.0338(7) -0.0144(6) 0.0155(6) -0.0160(6)
O2 0.0484(8) 0.0607(9) 0.0359(7) -0.0093(6) 0.0168(6) -0.0128(6)
O3 0.0315(7) 0.0314(6) 0.0276(6) -0.0015(5) 0.0035(5) -0.0012(5)
C1 0.0459(11) 0.0390(10) 0.0317(10) -0.0018(8) 0.0097(8) 0.0015(8)
C2 0.0319(10) 0.0393(10) 0.0299(10) 0.0024(8) 0.0079(8) 0.0016(8)
C3 0.0332(10) 0.0415(10) 0.0377(10) 0.0014(8) 0.0046(8) -0.0059(8)
C4 0.0332(10) 0.0330(9) 0.0312(9) -0.0033(8) 0.0017(7) -0.0025(7)
C5 0.0316(9) 0.0271(9) 0.0289(9) 0.0013(7) 0.0023(7) 0.0038(7)
C6 0.0348(10) 0.0296(9) 0.0332(10) -0.0007(8) 0.0067(8) -0.0040(7)
C7 0.0367(10) 0.0294(9) 0.0278(9) -0.0017(7) 0.0029(8) 0.0007(7)
C8 0.0318(9) 0.0253(8) 0.0286(9) -0.0025(7) -0.0010(7) 0.0016(7)
C9 0.0344(10) 0.0322(9) 0.0315(10) -0.0018(8) 0.0022(7) -0.0035(8)
C10 0.0335(9) 0.0295(9) 0.0292(9) 0.0013(7) 0.0040(7) 0.0009(7)
C11 0.0314(9) 0.0275(9) 0.0246(9) 0.0025(7) 0.0046(7) 0.0048(7)
C12 0.0313(9) 0.0255(8) 0.0285(9) 0.0001(7) -0.0005(7) 0.0045(7)
C13 0.0391(10) 0.0296(9) 0.0361(10) -0.0006(8) 0.0053(8) -0.0010(8)
C14 0.0418(11) 0.0320(10) 0.0484(12) -0.0045(9) -0.0001(9) -0.0041(8)
C15 0.0496(12) 0.0349(10) 0.0378(11) -0.0086(8) -0.0053(9) 0.0045(9)
C16 0.0503(12) 0.0438(11) 0.0353(11) -0.0077(9) 0.0088(9) 0.0025(9)
C17 0.0377(10) 0.0366(10) 0.0375(11) -0.0057(8) 0.0066(8) -0.0011(8)
C18 0.0452(11) 0.0422(11) 0.0353(10) -0.0033(9) 0.0109(8) -0.0083(9)

loop_
_atom_type_symbol
_atom_type_description
_atom_type_scat_dispersion_real
_atom_type_scat_dispersion_imag
_atom_type_scat_source
C C 0.0033 0.0016 'International Tables Vol C Tables 4.2.6.8 and 6.1.1.4'
H H 0.0000 0.0000 'International Tables Vol C Tables 4.2.6.8 and 6.1.1.4'
O O 0.0106 0.0060 'International Tables Vol C Tables 4.2.6.8 and 6.1.1.4'

loop_
_geom_angle_atom_site_label_1
_geom_angle_atom_site_label_2
_geom_angle_atom_site_label_3
_geom_angle
C7 O1 C1 105.75(13)
C2 O2 C1 105.73(13)
C8 O3 C11 107.36(12)
O1 C1 O2 108.47(13)
O1 C1 H1A 110.0
O2 C1 H1A 110.0
O1 C1 H1B 110.0
O2 C1 H1B 110.0
H1A C1 H1B 108.4
C3 C2 O2 128.25(16)
C3 C2 C7 121.57(15)
O2 C2 C7 110.16(15)
C2 C3 C4 116.96(16)
C2 C3 H3 121.5
C4 C3 H3 121.5
C5 C4 C3 122.17(16)
C5 C4 H4 118.9
C3 C4 H4 118.9
C4 C5 C6 119.34(15)
C4 C5 C8 122.03(15)
C6 C5 C8 118.59(15)
C7 C6 C5 117.22(15)
C7 C6 H6 121.4
C5 C6 H6 121.4
C6 C7 C2 122.71(16)
C6 C7 O1 127.47(15)
C2 C7 O1 109.83(14)
C9 C8 O3 109.04(14)
C9 C8 C5 133.10(15)
O3 C8 C5 117.84(14)
C8 C9 C10 108.33(15)
C8 C9 H9 125.8
C10 C9 H9 125.8
C11 C10 C9 106.04(15)
C11 C10 C18 129.26(15)
C9 C10 C18 124.69(15)
C10 C11 O3 109.23(13)
C10 C11 C12 135.53(15)
O3 C11 C12 115.23(14)
C17 C12 C13 118.00(15)
C17 C12 C11 121.28(15)
C13 C12 C11 120.71(15)
C14 C13 C12 120.72(17)
C14 C13 H13 119.6
C12 C13 H13 119.6
C15 C14 C13 120.91(17)
C15 C14 H14 119.5
C13 C14 H14 119.5
C14 C15 C16 119.01(17)
C14 C15 H15 120.5
C16 C15 H15 120.5
C17 C16 C15 120.71(17)
C17 C16 H16 119.6
C15 C16 H16 119.6
C16 C17 C12 120.65(17)
C16 C17 H17 119.7
C12 C17 H17 119.7
C10 C18 H18A 109.5
C10 C18 H18B 109.5
H18A C18 H18B 109.5
C10 C18 H18C 109.5
H18A C18 H18C 109.5
H18B C18 H18C 109.5

loop_
_geom_bond_atom_site_label_1
_geom_bond_atom_site_label_2
_geom_bond_distance
O1 C7 1.381(2)
O1 C1 1.429(2)
O2 C2 1.376(2)
O2 C1 1.431(2)
O3 C8 1.3759(18)
O3 C11 1.3890(19)
C1 H1A 0.9900
C1 H1B 0.9900
C2 C3 1.367(2)
C2 C7 1.377(2)
C3 C4 1.396(2)
C3 H3 0.9500
C4 C5 1.393(2)
C4 H4 0.9500
C5 C6 1.415(2)
C5 C8 1.452(2)
C6 C7 1.364(2)
C6 H6 0.9500
C8 C9 1.352(2)
C9 C10 1.424(2)
C9 H9 0.9500
C10 C11 1.370(2)
C10 C18 1.500(2)
C11 C12 1.463(2)
C12 C17 1.396(2)
C12 C13 1.398(2)
C13 C14 1.381(2)
C13 H13 0.9500
C14 C15 1.377(3)
C14 H14 0.9500
C15 C16 1.385(3)
C15 H15 0.9500
C16 C17 1.383(2)
C16 H16 0.9500
C17 H17 0.9500
C18 H18A 0.9800
C18 H18B 0.9800
C18 H18C 0.9800
